data_4316795
loop_
_publ_author_name
'Victor W. L. Ng'
'Michelle K. Taylor'
'Jonathan M. White'
'Charles G. Young'

_publ_section_title
;
 cis-Dioxo- and cis-(Hydroxo)oxo-Mo(V) Complexes Stabilized by
 Intramolecular Hydrogen-Bonding
;
_journal_name_full 'Inorganic Chemistry'
_journal_page_first 9460
_journal_page_last 9469
_journal_paper_doi 10.1021/ic1011428
_journal_volume 49
_journal_year 2010
_chemical_formula_sum 'C32 H40 B Mo N7 O4'
_chemical_formula_weight 693.46
_chemical_name_common Tp(iPr)MoO2(OAr-2-CON(Me)Ph)
_chemical_name_systematic
;
 ?
;
_space_group_IT_number 2
_symmetry_cell_setting triclinic
_symmetry_space_group_name_Hall '-P 1'
_symmetry_space_group_name_H-M 'P -1'
_atom_sites_solution_hydrogens geom
_atom_sites_solution_primary direct
_atom_sites_solution_secondary difmap
_audit_creation_method SHELXL-97
_cell_angle_alpha 92.468(6)
_cell_angle_beta 97.569(7)
_cell_angle_gamma 103.852(8)
_cell_formula_units_Z 2
_cell_length_a 8.7355(8)
_cell_length_b 11.2816(9)
_cell_length_c 17.2653(12)
_cell_measurement_reflns_used 7185
_cell_measurement_temperature 130(2)
_cell_measurement_theta_max 73.1679
_cell_measurement_theta_min 4.9526
_cell_volume 1632.7(2)
_computing_cell_refinement
;
CrysAlis CCD, Oxford Diffraction Ltd.,
Version 1.171.32.15 (release 10-01-2008 CrysAlis171 .NET)
(compiled Jan 10 2008,16:37:18)
;
_computing_data_collection
;
CrysAlis CCD, Oxford Diffraction Ltd.,
Version 1.171.32.15 (release 10-01-2008 CrysAlis171 .NET)
(compiled Jan 10 2008,16:37:18)
;
_computing_data_reduction
;
CrysAlis CCD, Oxford Diffraction Ltd.,
Version 1.171.32.15 (release 10-01-2008 CrysAlis171 .NET)
(compiled Jan 10 2008,16:37:18)
;
_computing_structure_refinement 'SHELXL-97 (Sheldrick, 1997)'
_diffrn_ambient_temperature 130(2)
_diffrn_measured_fraction_theta_full 0.942
_diffrn_measured_fraction_theta_max 0.942
_diffrn_radiation_monochromator graphite
_diffrn_radiation_source 'Enhance (Cu) X-ray Source'
_diffrn_radiation_type CuK\a
_diffrn_radiation_wavelength 1.54184
_diffrn_reflns_av_R_equivalents 0.0464
_diffrn_reflns_av_sigmaI/netI 0.0498
_diffrn_reflns_limit_h_max 10
_diffrn_reflns_limit_h_min -10
_diffrn_reflns_limit_k_max 13
_diffrn_reflns_limit_k_min -14
_diffrn_reflns_limit_l_max 21
_diffrn_reflns_limit_l_min -16
_diffrn_reflns_number 10520
_diffrn_reflns_theta_full 74.05
_diffrn_reflns_theta_max 74.05
_diffrn_reflns_theta_min 4.97
_exptl_absorpt_coefficient_mu 3.671
_exptl_absorpt_correction_T_max 0.7831
_exptl_absorpt_correction_T_min 0.3862
_exptl_absorpt_correction_type gaussian
_exptl_absorpt_process_details
;    
CrysAlis RED, Oxford Diffraction Ltd.,
Version 1.171.32.15 (release 10-01-2008 CrysAlis171 .NET)
(compiled Jan 10 2008,16:37:18)
Numerical absorption correction based on gaussian integration over
            a multifaceted crystal model
;
_exptl_crystal_colour yellow
_exptl_crystal_density_diffrn 1.411
_exptl_crystal_density_method 'not measured'
_exptl_crystal_description block
_exptl_crystal_F_000 720
_exptl_crystal_size_max 0.3249
_exptl_crystal_size_mid 0.1024
_exptl_crystal_size_min 0.0660
_refine_diff_density_max 1.307
_refine_diff_density_min -1.144
_refine_diff_density_rms 0.110
_refine_ls_extinction_method none
_refine_ls_goodness_of_fit_ref 1.118
_refine_ls_hydrogen_treatment constr
_refine_ls_matrix_type full
_refine_ls_number_parameters 406
_refine_ls_number_reflns 6243
_refine_ls_number_restraints 0
_refine_ls_restrained_S_all 1.118
_refine_ls_R_factor_all 0.0524
_refine_ls_R_factor_gt 0.0466
_refine_ls_shift/su_max 0.001
_refine_ls_shift/su_mean 0.000
_refine_ls_structure_factor_coef Fsqd
_refine_ls_weighting_details 'calc w=1/[\s^2^(Fo^2^)+(0.0921P)^2^+0.0000P] where P=(Fo^2^+2Fc^2^)/3'
_refine_ls_weighting_scheme calc
_refine_ls_wR_factor_gt 0.1294
_refine_ls_wR_factor_ref 0.1369
_reflns_number_gt 5507
_reflns_number_total 6243
_reflns_threshold_expression >2sigma(I)
_cod_data_source_file ic1011428_si_002_4.cif
_cod_data_source_block jmwng20
_cod_depositor_comments
;
The following automatic conversions were performed:

'_symmetry_cell_setting' value 'Triclinic' changed to 'triclinic'
according to the built-in table from CIF Core dictionary named
'cif_core.dic' version 2.4.1 from 2010-06-29.

Automatic conversion script
Id: cif_fix_values 1646 2011-03-28 12:23:43Z adriana 
;
_cod_database_code 4316795

loop_
_symmetry_equiv_pos_as_xyz
'x, y, z'
'-x, -y, -z'

loop_
_atom_site_label
_atom_site_type_symbol
_atom_site_fract_x
_atom_site_fract_y
_atom_site_fract_z
_atom_site_U_iso_or_equiv
_atom_site_adp_type
_atom_site_occupancy
_atom_site_symmetry_multiplicity
_atom_site_calc_flag
_atom_site_refinement_flags
_atom_site_disorder_assembly
_atom_site_disorder_group
C1 C 0.1814(4) 0.2983(3) 0.14540(19) 0.0216(7) Uani 1 1 d . . .
C2 C 0.1514(4) 0.3935(3) 0.1007(2) 0.0226(7) Uani 1 1 d . . .
C3 C 0.2389(5) 0.4245(4) 0.0385(2) 0.0267(8) Uani 1 1 d . . .
H3 H 0.2230 0.4906 0.0088 0.032 Uiso 1 1 calc R . .
C4 C 0.3476(5) 0.3609(4) 0.0198(2) 0.0283(8) Uani 1 1 d . . .
H4 H 0.4027 0.3811 -0.0236 0.034 Uiso 1 1 calc R . .
C5 C 0.3755(5) 0.2674(4) 0.0646(2) 0.0273(8) Uani 1 1 d . . .
H5 H 0.4511 0.2242 0.0523 0.033 Uiso 1 1 calc R . .
C6 C 0.2939(4) 0.2364(3) 0.1276(2) 0.0226(7) Uani 1 1 d . . .
H6 H 0.3150 0.1729 0.1585 0.027 Uiso 1 1 calc R . .
C7 C 0.0452(5) 0.4749(3) 0.1198(2) 0.0255(8) Uani 1 1 d . . .
C8 C -0.1902(6) 0.5085(4) 0.1653(3) 0.0377(10) Uani 1 1 d . . .
H8A H -0.2969 0.4619 0.1724 0.057 Uiso 1 1 calc R . .
H8B H -0.1995 0.5715 0.1289 0.057 Uiso 1 1 calc R . .
H8C H -0.1319 0.5475 0.2160 0.057 Uiso 1 1 calc R . .
C11 C 0.3627(5) 0.1294(4) 0.5202(2) 0.0317(9) Uani 1 1 d . . .
H11 H 0.4520 0.1044 0.5453 0.038 Uiso 1 1 calc R . .
C12 C 0.2385(6) 0.1476(4) 0.5561(2) 0.0339(9) Uani 1 1 d . . .
H12 H 0.2247 0.1372 0.6092 0.041 Uiso 1 1 calc R . .
C13 C 0.1369(5) 0.1843(3) 0.4984(2) 0.0244(7) Uani 1 1 d . . .
C14 C -0.0175(5) 0.2185(4) 0.5060(2) 0.0266(8) Uani 1 1 d . . .
H14 H -0.0869 0.1989 0.4540 0.032 Uiso 1 1 calc R . .
C15 C -0.1051(6) 0.1444(4) 0.5659(3) 0.0393(10) Uani 1 1 d . . .
H15A H -0.2046 0.1684 0.5698 0.059 Uiso 1 1 calc R . .
H15B H -0.0377 0.1601 0.6171 0.059 Uiso 1 1 calc R . .
H15C H -0.1293 0.0569 0.5492 0.059 Uiso 1 1 calc R . .
C16 C 0.0098(6) 0.3545(4) 0.5282(3) 0.0418(11) Uani 1 1 d . . .
H16A H -0.0925 0.3735 0.5327 0.063 Uiso 1 1 calc R . .
H16B H 0.0595 0.4014 0.4876 0.063 Uiso 1 1 calc R . .
H16C H 0.0801 0.3762 0.5785 0.063 Uiso 1 1 calc R . .
C21 C 0.6372(5) 0.3466(4) 0.3598(2) 0.0276(8) Uani 1 1 d . . .
H21 H 0.7355 0.3290 0.3795 0.033 Uiso 1 1 calc R . .
C22 C 0.6180(5) 0.4570(4) 0.3355(2) 0.0308(8) Uani 1 1 d . . .
H22 H 0.6997 0.5293 0.3341 0.037 Uiso 1 1 calc R . .
C23 C 0.4550(5) 0.4420(3) 0.3135(2) 0.0248(8) Uani 1 1 d . . .
C24 C 0.3706(5) 0.5367(3) 0.2857(2) 0.0268(8) Uani 1 1 d . . .
H24 H 0.2612 0.4937 0.2594 0.032 Uiso 1 1 calc R . .
C25 C 0.4583(5) 0.6120(4) 0.2260(3) 0.0369(10) Uani 1 1 d . . .
H25A H 0.4017 0.6734 0.2085 0.055 Uiso 1 1 calc R . .
H25B H 0.4625 0.5576 0.1808 0.055 Uiso 1 1 calc R . .
H25C H 0.5670 0.6530 0.2503 0.055 Uiso 1 1 calc R . .
C26 C 0.3546(6) 0.6198(4) 0.3551(3) 0.0433(11) Uani 1 1 d . . .
H26A H 0.2992 0.6811 0.3359 0.065 Uiso 1 1 calc R . .
H26B H 0.4609 0.6611 0.3825 0.065 Uiso 1 1 calc R . .
H26C H 0.2936 0.5704 0.3913 0.065 Uiso 1 1 calc R . .
C31 C 0.3676(5) -0.0553(4) 0.2847(2) 0.0267(8) Uani 1 1 d . . .
H31 H 0.4574 -0.0875 0.2992 0.032 Uiso 1 1 calc R . .
C32 C 0.2397(5) -0.1076(4) 0.2294(2) 0.0278(8) Uani 1 1 d . . .
H32 H 0.2236 -0.1820 0.1979 0.033 Uiso 1 1 calc R . .
C33 C 0.1374(5) -0.0294(3) 0.2285(2) 0.0227(7) Uani 1 1 d . . .
C34 C -0.0227(5) -0.0457(3) 0.1796(2) 0.0248(8) Uani 1 1 d . . .
H34 H -0.0485 0.0359 0.1778 0.030 Uiso 1 1 calc R . .
C35 C -0.1510(5) -0.1320(4) 0.2166(2) 0.0359(9) Uani 1 1 d . . .
H35A H -0.2549 -0.1416 0.1843 0.054 Uiso 1 1 calc R . .
H35B H -0.1542 -0.0978 0.2693 0.054 Uiso 1 1 calc R . .
H35C H -0.1262 -0.2120 0.2199 0.054 Uiso 1 1 calc R . .
C36 C -0.0188(6) -0.0931(4) 0.0963(2) 0.0352(9) Uani 1 1 d . . .
H36A H -0.1238 -0.1031 0.0650 0.053 Uiso 1 1 calc R . .
H36B H 0.0089 -0.1723 0.0970 0.053 Uiso 1 1 calc R . .
H36C H 0.0611 -0.0346 0.0730 0.053 Uiso 1 1 calc R . .
C41 C -0.1852(4) 0.2995(4) 0.1162(2) 0.0249(8) Uani 1 1 d . . .
C42 C -0.2618(5) 0.2356(4) 0.1733(2) 0.0272(8) Uani 1 1 d . . .
H42 H -0.2573 0.2754 0.2235 0.033 Uiso 1 1 calc R . .
C43 C -0.3433(5) 0.1158(4) 0.1572(3) 0.0358(9) Uani 1 1 d . . .
H43 H -0.3938 0.0725 0.1967 0.043 Uiso 1 1 calc R . .
C44 C -0.3532(5) 0.0568(4) 0.0842(3) 0.0356(9) Uani 1 1 d . . .
H44 H -0.4100 -0.0265 0.0733 0.043 Uiso 1 1 calc R . .
C45 C -0.2785(5) 0.1218(4) 0.0270(3) 0.0349(9) Uani 1 1 d . . .
H45 H -0.2850 0.0823 -0.0234 0.042 Uiso 1 1 calc R . .
C46 C -0.1951(5) 0.2426(4) 0.0425(2) 0.0293(8) Uani 1 1 d . . .
H46 H -0.1450 0.2862 0.0031 0.035 Uiso 1 1 calc R . .
N1 N -0.1037(4) 0.4252(3) 0.13338(18) 0.0275(7) Uani 1 1 d . . .
N11 N 0.1988(4) 0.1865(3) 0.43063(16) 0.0211(6) Uani 1 1 d . . .
N12 N 0.3397(4) 0.1520(3) 0.44529(17) 0.0220(6) Uani 1 1 d . . .
N21 N 0.3791(4) 0.3255(3) 0.32329(17) 0.0218(6) Uani 1 1 d . . .
N22 N 0.4944(4) 0.2684(3) 0.35119(17) 0.0230(6) Uani 1 1 d . . .
N31 N 0.2032(4) 0.0670(3) 0.28105(16) 0.0206(6) Uani 1 1 d . . .
N32 N 0.3448(4) 0.0500(3) 0.31536(17) 0.0237(6) Uani 1 1 d . . .
O1 O 0.0998(3) 0.2682(2) 0.20658(13) 0.0222(5) Uani 1 1 d . . .
O2 O -0.0700(3) 0.1361(2) 0.31560(14) 0.0239(5) Uani 1 1 d . . .
O3 O 0.0831(3) 0.3690(2) 0.35436(15) 0.0264(6) Uani 1 1 d . . .
O4 O 0.0997(4) 0.5868(3) 0.12495(17) 0.0341(6) Uani 1 1 d . . .
B1 B 0.4452(5) 0.1413(4) 0.3811(2) 0.0227(8) Uani 1 1 d . . .
H1 H 0.5413 0.1136 0.4032 0.027 Uiso 1 1 calc R . .
Mo1 Mo 0.10923(3) 0.23659(2) 0.314326(14) 0.01883(11) Uani 1 1 d . . .

loop_
_atom_site_aniso_label
_atom_site_aniso_U_11
_atom_site_aniso_U_22
_atom_site_aniso_U_33
_atom_site_aniso_U_23
_atom_site_aniso_U_13
_atom_site_aniso_U_12
C1 0.0254(18) 0.0204(18) 0.0188(15) 0.0056(13) 0.0064(13) 0.0028(14)
C2 0.0255(18) 0.0200(18) 0.0232(16) 0.0042(13) 0.0067(14) 0.0052(14)
C3 0.034(2) 0.027(2) 0.0212(16) 0.0117(14) 0.0066(15) 0.0084(16)
C4 0.031(2) 0.031(2) 0.0252(17) 0.0089(15) 0.0112(15) 0.0067(17)
C5 0.0250(18) 0.032(2) 0.0273(18) 0.0047(15) 0.0076(14) 0.0096(16)
C6 0.0236(17) 0.0214(18) 0.0241(16) 0.0075(13) 0.0063(13) 0.0056(14)
C7 0.037(2) 0.0229(19) 0.0197(16) 0.0085(13) 0.0048(14) 0.0120(16)
C8 0.046(3) 0.038(2) 0.039(2) 0.0058(18) 0.0178(19) 0.023(2)
C11 0.038(2) 0.033(2) 0.0278(19) 0.0081(16) 0.0038(16) 0.0152(18)
C12 0.046(2) 0.042(2) 0.0182(16) 0.0091(15) 0.0051(16) 0.019(2)
C13 0.033(2) 0.0198(18) 0.0215(16) 0.0016(13) 0.0072(14) 0.0062(15)
C14 0.034(2) 0.0230(19) 0.0222(16) 0.0010(14) 0.0089(15) 0.0045(16)
C15 0.047(3) 0.028(2) 0.048(2) 0.0091(18) 0.025(2) 0.0081(19)
C16 0.048(3) 0.025(2) 0.059(3) 0.0088(19) 0.025(2) 0.013(2)
C21 0.0228(18) 0.033(2) 0.0245(17) 0.0038(15) 0.0026(14) 0.0029(16)
C22 0.032(2) 0.027(2) 0.0300(18) 0.0036(15) 0.0077(16) -0.0010(16)
C23 0.033(2) 0.0176(18) 0.0244(17) 0.0020(13) 0.0108(14) 0.0044(15)
C24 0.032(2) 0.0143(18) 0.0348(19) 0.0059(14) 0.0125(16) 0.0025(15)
C25 0.037(2) 0.026(2) 0.053(3) 0.0208(18) 0.016(2) 0.0088(18)
C26 0.055(3) 0.022(2) 0.054(3) -0.0066(19) 0.018(2) 0.009(2)
C31 0.034(2) 0.025(2) 0.0288(18) 0.0104(14) 0.0086(15) 0.0175(16)
C32 0.040(2) 0.0206(19) 0.0275(18) 0.0042(14) 0.0092(16) 0.0135(17)
C33 0.0333(19) 0.0163(17) 0.0212(16) 0.0082(12) 0.0093(14) 0.0072(15)
C34 0.0299(19) 0.0198(18) 0.0242(17) 0.0025(13) 0.0087(14) 0.0024(15)
C35 0.040(2) 0.029(2) 0.034(2) 0.0074(16) 0.0080(18) -0.0022(18)
C36 0.044(2) 0.040(2) 0.0248(19) 0.0006(16) 0.0042(17) 0.017(2)
C41 0.0231(18) 0.026(2) 0.0321(18) 0.0101(15) 0.0084(14) 0.0148(15)
C42 0.0270(19) 0.037(2) 0.0218(16) 0.0114(15) 0.0021(14) 0.0142(17)
C43 0.028(2) 0.041(2) 0.041(2) 0.0194(18) 0.0078(17) 0.0086(18)
C44 0.026(2) 0.032(2) 0.048(2) 0.0056(18) 0.0011(17) 0.0052(17)
C45 0.029(2) 0.038(2) 0.040(2) -0.0005(18) 0.0063(17) 0.0123(18)
C46 0.0255(19) 0.036(2) 0.0303(18) 0.0056(16) 0.0060(15) 0.0134(17)
N1 0.0335(18) 0.0271(17) 0.0277(15) 0.0043(12) 0.0110(13) 0.0149(14)
N11 0.0309(16) 0.0141(14) 0.0193(13) 0.0063(10) 0.0054(12) 0.0055(12)
N12 0.0259(15) 0.0215(15) 0.0222(14) 0.0097(11) -0.0004(11) 0.0137(13)
N21 0.0280(16) 0.0189(15) 0.0221(14) 0.0040(11) 0.0047(12) 0.0118(13)
N22 0.0275(16) 0.0191(16) 0.0242(14) 0.0061(11) 0.0049(12) 0.0079(13)
N31 0.0257(15) 0.0192(15) 0.0190(13) 0.0071(11) 0.0016(11) 0.0093(12)
N32 0.0321(17) 0.0196(16) 0.0217(14) 0.0057(11) 0.0076(12) 0.0078(13)
O1 0.0246(12) 0.0277(14) 0.0178(11) 0.0115(9) 0.0046(9) 0.0110(11)
O2 0.0262(13) 0.0224(13) 0.0243(12) 0.0070(10) 0.0066(10) 0.0058(11)
O3 0.0349(15) 0.0192(13) 0.0281(13) 0.0041(10) 0.0101(11) 0.0092(11)
O4 0.0425(17) 0.0211(15) 0.0419(16) 0.0098(11) 0.0097(13) 0.0112(13)
B1 0.028(2) 0.020(2) 0.0241(18) 0.0112(15) 0.0032(16) 0.0131(17)
Mo1 0.02366(17) 0.01604(17) 0.01889(16) 0.00625(10) 0.00615(10) 0.00650(11)

loop_
_atom_type_symbol
_atom_type_description
_atom_type_scat_dispersion_real
_atom_type_scat_dispersion_imag
_atom_type_scat_source
C C 0.0181 0.0091 'International Tables Vol C Tables 4.2.6.8 and 6.1.1.4'
H H 0.0000 0.0000 'International Tables Vol C Tables 4.2.6.8 and 6.1.1.4'
N N 0.0311 0.0180 'International Tables Vol C Tables 4.2.6.8 and 6.1.1.4'
O O 0.0492 0.0322 'International Tables Vol C Tables 4.2.6.8 and 6.1.1.4'
B B 0.0090 0.0039 'International Tables Vol C Tables 4.2.6.8 and 6.1.1.4'
Mo Mo -0.0483 2.7339 'International Tables Vol C Tables 4.2.6.8 and 6.1.1.4'

loop_
_geom_angle_atom_site_label_1
_geom_angle_atom_site_label_2
_geom_angle_atom_site_label_3
_geom_angle
_geom_angle_site_symmetry_1
_geom_angle_site_symmetry_3
_geom_angle_publ_flag
O1 C1 C6 120.7(3) . . ?
O1 C1 C2 119.0(3) . . ?
C6 C1 C2 120.3(3) . . ?
C1 C2 C3 118.1(3) . . ?
C1 C2 C7 124.6(3) . . ?
C3 C2 C7 116.9(3) . . ?
C4 C3 C2 121.4(3) . . ?
C3 C4 C5 119.5(3) . . ?
C4 C5 C6 120.5(4) . . ?
C5 C6 C1 120.1(3) . . ?
O4 C7 N1 121.3(4) . . ?
O4 C7 C2 118.6(4) . . ?
N1 C7 C2 120.0(3) . . ?
N12 C11 C12 109.8(4) . . ?
C11 C12 C13 105.6(3) . . ?
N11 C13 C12 108.7(3) . . ?
N11 C13 C14 123.1(3) . . ?
C12 C13 C14 128.1(3) . . ?
C13 C14 C16 111.5(3) . . ?
C13 C14 C15 111.2(3) . . ?
C16 C14 C15 109.9(3) . . ?
N22 C21 C22 108.2(4) . . ?
C21 C22 C23 106.3(4) . . ?
N21 C23 C22 108.8(3) . . ?
N21 C23 C24 123.6(3) . . ?
C22 C23 C24 127.6(3) . . ?
C23 C24 C25 110.6(3) . . ?
C23 C24 C26 110.5(3) . . ?
C25 C24 C26 110.8(3) . . ?
N32 C31 C32 108.4(3) . . ?
C31 C32 C33 105.9(3) . . ?
N31 C33 C32 109.2(3) . . ?
N31 C33 C34 123.0(3) . . ?
C32 C33 C34 127.8(3) . . ?
C33 C34 C36 110.4(3) . . ?
C33 C34 C35 110.3(3) . . ?
C36 C34 C35 111.0(3) . . ?
C46 C41 C42 120.0(4) . . ?
C46 C41 N1 120.6(3) . . ?
C42 C41 N1 119.3(3) . . ?
C43 C42 C41 120.0(4) . . ?
C42 C43 C44 120.9(4) . . ?
C43 C44 C45 118.8(4) . . ?
C46 C45 C44 121.0(4) . . ?
C45 C46 C41 119.2(4) . . ?
C7 N1 C41 124.8(3) . . ?
C7 N1 C8 117.0(3) . . ?
C41 N1 C8 118.1(3) . . ?
C13 N11 N12 107.4(3) . . ?
C13 N11 Mo1 130.3(3) . . ?
N12 N11 Mo1 122.3(2) . . ?
C11 N12 N11 108.4(3) . . ?
C11 N12 B1 128.8(3) . . ?
N11 N12 B1 122.8(3) . . ?
C23 N21 N22 106.6(3) . . ?
C23 N21 Mo1 129.6(3) . . ?
N22 N21 Mo1 123.3(2) . . ?
C21 N22 N21 110.2(3) . . ?
C21 N22 B1 129.4(3) . . ?
N21 N22 B1 119.3(3) . . ?
C33 N31 N32 106.9(3) . . ?
C33 N31 Mo1 130.3(2) . . ?
N32 N31 Mo1 122.8(2) . . ?
C31 N32 N31 109.7(3) . . ?
C31 N32 B1 130.6(3) . . ?
N31 N32 B1 119.6(3) . . ?
C1 O1 Mo1 147.3(2) . . ?
N32 B1 N22 110.4(3) . . ?
N32 B1 N12 108.0(3) . . ?
N22 B1 N12 106.8(3) . . ?
O3 Mo1 O2 102.97(13) . . ?
O3 Mo1 O1 101.15(12) . . ?
O2 Mo1 O1 102.11(11) . . ?
O3 Mo1 N11 91.04(12) . . ?
O2 Mo1 N11 90.45(12) . . ?
O1 Mo1 N11 159.92(11) . . ?
O3 Mo1 N21 89.56(12) . . ?
O2 Mo1 N21 163.66(11) . . ?
O1 Mo1 N21 85.41(11) . . ?
N11 Mo1 N21 78.72(11) . . ?
O3 Mo1 N31 165.87(12) . . ?
O2 Mo1 N31 86.68(12) . . ?
O1 Mo1 N31 86.64(10) . . ?
N11 Mo1 N31 78.43(10) . . ?
N21 Mo1 N31 79.24(11) . . ?

loop_
_geom_bond_atom_site_label_1
_geom_bond_atom_site_label_2
_geom_bond_distance
_geom_bond_site_symmetry_2
_geom_bond_publ_flag
C1 O1 1.361(4) . ?
C1 C6 1.392(5) . ?
C1 C2 1.404(5) . ?
C2 C3 1.407(5) . ?
C2 C7 1.509(5) . ?
C3 C4 1.381(6) . ?
C4 C5 1.384(5) . ?
C5 C6 1.388(5) . ?
C7 O4 1.232(5) . ?
C7 N1 1.343(5) . ?
C8 N1 1.470(5) . ?
C11 N12 1.328(5) . ?
C11 C12 1.369(6) . ?
C12 C13 1.389(5) . ?
C13 N11 1.351(4) . ?
C13 C14 1.508(6) . ?
C14 C16 1.519(6) . ?
C14 C15 1.526(5) . ?
C21 N22 1.330(5) . ?
C21 C22 1.373(6) . ?
C22 C23 1.392(6) . ?
C23 N21 1.352(5) . ?
C23 C24 1.497(5) . ?
C24 C25 1.531(5) . ?
C24 C26 1.531(5) . ?
C31 N32 1.347(5) . ?
C31 C32 1.366(6) . ?
C32 C33 1.397(5) . ?
C33 N31 1.347(5) . ?
C33 C34 1.502(5) . ?
C34 C36 1.521(5) . ?
C34 C35 1.527(5) . ?
C41 C46 1.383(5) . ?
C41 C42 1.395(5) . ?
C41 N1 1.425(5) . ?
C42 C43 1.365(6) . ?
C43 C44 1.382(6) . ?
C44 C45 1.394(6) . ?
C45 C46 1.378(6) . ?
N11 N12 1.374(4) . ?
N11 Mo1 2.204(3) . ?
N12 B1 1.550(5) . ?
N21 N22 1.368(4) . ?
N21 Mo1 2.312(3) . ?
N22 B1 1.528(5) . ?
N31 N32 1.360(4) . ?
N31 Mo1 2.334(3) . ?
N32 B1 1.524(5) . ?
O1 Mo1 1.904(2) . ?
O2 Mo1 1.703(3) . ?
O3 Mo1 1.696(3) . ?
